data_9007728
loop_
_publ_author_name
'Leblanc, M.'
'Ferey, G.'

_publ_section_title
;
 Room-temperature structure of diaquaoctafluorocopper(II)diiron(III)
;
_journal_name_full 'Acta Crystallographica, Section C'
_journal_page_first 13
_journal_page_last 15
_journal_paper_doi 10.1107/S0108270189004415
_journal_volume 46
_journal_year 1990
_chemical_formula_structural CuFe2F8(H2O)2
_chemical_formula_sum 'Cu F8 Fe2 H4 O2'
_space_group_IT_number 15
_symmetry_space_group_name_Hall '-C 2yc'
_symmetry_space_group_name_H-M 'C 1 2/c 1'
_cell_angle_alpha 90
_cell_angle_beta 90.52
_cell_angle_gamma 90
_cell_formula_units_Z 4
_cell_length_a 7.541
_cell_length_b 7.501
_cell_length_c 13.027
_cell_volume 736.842
_exptl_crystal_density_diffrn 3.275
_cod_original_formula_sum 'Cu Fe2 F8 O2 H4'
_cod_database_code 9007728

loop_
_symmetry_equiv_pos_as_xyz
x,y,z
1/2+x,1/2+y,z
x,-y,1/2+z
1/2+x,1/2-y,1/2+z
-x,y,1/2-z
1/2-x,1/2+y,1/2-z
-x,-y,-z
1/2-x,1/2-y,-z

loop_
_atom_site_label
_atom_site_fract_x
_atom_site_fract_y
_atom_site_fract_z
_atom_site_U_iso_or_equiv
_atom_site_type_symbol
_atom_site_attached_hydrogens
Cu 0.25000 0.25000 0.00000 0.01444 Cu 0
Fe 0.25000 0.04490 0.25260 0.00811 Fe 0
F1 0.30160 0.29640 0.26800 0.01874 F 0
F2 0.25360 0.07520 0.10650 0.02077 F 0
F3 0.24700 0.02430 0.39770 0.02242 F 0
F4 0.00000 0.09870 0.25000 0.02115 F 0
F5 0.00000 0.49460 0.25000 0.01988 F 0
OW 0.49340 0.25000 0.50140 0.03736 O 0
H1 0.42000 0.17000 0.46100 0.02533 H 0
H2 0.07300 0.16600 0.45800 0.02533 H 0

loop_
_cod_changelog_entry_id
_cod_changelog_entry_author
_cod_changelog_entry_date
_cod_changelog_entry_text
1
;cod-tools version 3.8.0
Id: cif_guess_AMCSD_atom_types 9574 2023-05-10 09:00:05Z saulius
;
2023-05-10T18:50:59+03:00
;Derived atom types and hydrogen counts
from atom names that follow the AMCSD naming convention
(Wat == water, O-H == hydroxyl).
;

_cod_duplicate_entry 1000252
